data_7042441
loop_
_publ_author_name
'Liu, Ting'
'Meng, Wenjuan'
'Ma, Qiang-Qiang'
'Zhang, Jie'
'Li, Huizhen'
'Li, Shujun'
'Zhao, Qianyi'
'Chen, Xuenian'

_publ_section_title
;
 Hydroboration of CO2 catalyzed by bis(phosphinite) pincer ligated nickel
 thiolate complexes.
;
_journal_issue 14
_journal_name_full 'Dalton transactions (Cambridge, England : 2003)'
_journal_page_first 4504
_journal_page_last 4509
_journal_paper_doi 10.1039/c7dt00490g
_journal_volume 46
_journal_year 2017
_chemical_formula_sum 'C28 H44 Ni O2 P2 S'
_chemical_formula_weight 565.34
_space_group_crystal_system triclinic
_space_group_IT_number 2
_space_group_name_Hall '-P 1'
_space_group_name_H-M_alt 'P -1'
_symmetry_space_group_name_Hall '-P 1'
_symmetry_space_group_name_H-M 'P -1'
_atom_sites_solution_hydrogens geom
_audit_update_record
;
2016-10-25 deposited with the CCDC.
2017-03-10 downloaded from the CCDC.
;
_cell_angle_alpha 77.6151(19)
_cell_angle_beta 80.615(2)
_cell_angle_gamma 73.477(2)
_cell_formula_units_Z 2
_cell_length_a 8.5294(3)
_cell_length_b 11.3723(4)
_cell_length_c 16.2502(5)
_cell_measurement_reflns_used 9886
_cell_measurement_temperature 153.(2)
_cell_measurement_theta_max 27.5965
_cell_measurement_theta_min 2.5057
_cell_volume 1467.20(9)
_computing_cell_refinement 'SAINT V8.34A (Bruker AXS Inc., 2013)'
_computing_data_collection 'APEX2 (Bruker AXS Inc., 2014)'
_computing_data_reduction 'SAINT V8.34A (Bruker AXS Inc., 2013)'
_computing_molecular_graphics 'XP (Bruker AXS Inc., 2014)'
_computing_publication_material 'APEX2 (Bruker AXS Inc., 2014)'
_computing_structure_refinement 'SHELXL-2014/7 (Sheldrick, 2014)'
_computing_structure_solution 'SHELXT (Bruker AXS Inc., 2014)'
_diffrn_ambient_temperature 153.(2)
_diffrn_detector_area_resol_mean 8.3333
_diffrn_measured_fraction_theta_full 0.996
_diffrn_measured_fraction_theta_max 0.996
_diffrn_measurement_device_type 'CCD area detector'
_diffrn_measurement_method 'phi and omega scans'
_diffrn_radiation_monochromator graphite
_diffrn_radiation_type MoK\a
_diffrn_radiation_wavelength 0.71073
_diffrn_reflns_av_R_equivalents 0.0790
_diffrn_reflns_av_unetI/netI 0.0771
_diffrn_reflns_limit_h_max 15
_diffrn_reflns_limit_h_min -15
_diffrn_reflns_limit_k_max 21
_diffrn_reflns_limit_k_min -21
_diffrn_reflns_limit_l_max 30
_diffrn_reflns_limit_l_min -30
_diffrn_reflns_number 111732
_diffrn_reflns_theta_full 41.32
_diffrn_reflns_theta_max 41.32
_diffrn_reflns_theta_min 2.51
_diffrn_source 'fine-focus sealed tube'
_exptl_absorpt_coefficient_mu 0.864
_exptl_absorpt_correction_T_max 0.72
_exptl_absorpt_correction_T_min 0.65
_exptl_absorpt_correction_type multi-scan
_exptl_absorpt_process_details 'SADABS V2014/5 (Bruker AXS Inc.)'
_exptl_crystal_colour orange
_exptl_crystal_density_diffrn 1.280
_exptl_crystal_density_method 'not measured'
_exptl_crystal_description block
_exptl_crystal_F_000 604
_exptl_crystal_size_max 0.420
_exptl_crystal_size_mid 0.410
_exptl_crystal_size_min 0.400
_refine_diff_density_max 0.493
_refine_diff_density_min -0.874
_refine_ls_extinction_method none
_refine_ls_goodness_of_fit_ref 1.025
_refine_ls_hydrogen_treatment constr
_refine_ls_matrix_type full
_refine_ls_number_parameters 319
_refine_ls_number_reflns 19630
_refine_ls_number_restraints 0
_refine_ls_restrained_S_all 1.025
_refine_ls_R_factor_all 0.0967
_refine_ls_R_factor_gt 0.0468
_refine_ls_shift/su_max 0.001
_refine_ls_shift/su_mean 0.000
_refine_ls_structure_factor_coef Fsqd
_refine_ls_weighting_details 'w=1/[\s^2^(Fo^2^)+(0.0401P)^2^+0.1041P] where P=(Fo^2^+2Fc^2^)/3'
_refine_ls_weighting_scheme calc
_refine_ls_wR_factor_gt 0.0917
_refine_ls_wR_factor_ref 0.1092
_reflns_number_gt 12275
_reflns_number_total 19630
_reflns_threshold_expression 'I > 2\s(I)'
_cod_data_source_file c7dt00490g2.cif
_cod_data_source_block I
_cod_depositor_comments 'Adding full bibliography for 7042438--7042444.cif.'
_cod_database_code 7042441

loop_
_space_group_symop_operation_xyz
'x, y, z'
'-x, -y, -z'

loop_
_atom_site_type_symbol
_atom_site_label
_atom_site_fract_x
_atom_site_fract_y
_atom_site_fract_z
_atom_site_U_iso_or_equiv
_atom_site_adp_type
_atom_site_calc_flag
_atom_site_refinement_flags_adp
_atom_site_refinement_flags_posn
_atom_site_occupancy
Ni Ni1 0.66567(2) 0.48246(2) 0.26125(2) 0.01331(3) Uani d . . 1
C C1 0.72294(14) 0.59436(11) 0.31547(7) 0.01563(19) Uani d . . 1
C C2 0.82034(14) 0.55359(11) 0.38268(7) 0.01616(19) Uani d . . 1
C C3 0.85482(15) 0.63346(12) 0.42693(8) 0.0199(2) Uani d . . 1
H H3 0.9212 0.6017 0.4724 0.024 Uiso calc U R 1
C C4 0.78998(15) 0.76090(12) 0.40311(8) 0.0209(2) Uani d . . 1
H H4 0.813 0.8169 0.4324 0.025 Uiso calc U R 1
C C5 0.69181(16) 0.80770(11) 0.33690(8) 0.0216(2) Uani d . . 1
H H5 0.6467 0.8948 0.3209 0.026 Uiso calc U R 1
C C6 0.66173(15) 0.72350(11) 0.29495(7) 0.0182(2) Uani d . . 1
C C7 0.29834(16) 0.69533(13) 0.21065(10) 0.0294(3) Uani d . . 1
C C8 0.2240(2) 0.83565(16) 0.20929(15) 0.0519(5) Uani d . . 1
H H8A 0.104 0.8526 0.2211 0.078 Uiso calc U R 1
H H8B 0.2528 0.8821 0.1533 0.078 Uiso calc U R 1
H H8C 0.2678 0.8617 0.2526 0.078 Uiso calc U R 1
C C9 0.26058(19) 0.62476(17) 0.30030(11) 0.0398(4) Uani d . . 1
H H9A 0.3158 0.648 0.3404 0.06 Uiso calc U R 1
H H9B 0.3003 0.5348 0.301 0.06 Uiso calc U R 1
H H9C 0.1415 0.6465 0.3167 0.06 Uiso calc U R 1
C C10 0.21987(19) 0.65252(16) 0.14756(11) 0.0370(4) Uani d . . 1
H H10A 0.2757 0.5654 0.1437 0.055 Uiso calc U R 1
H H10B 0.2307 0.7048 0.0916 0.055 Uiso calc U R 1
H H10C 0.1031 0.66 0.1671 0.055 Uiso calc U R 1
C C11 0.60905(18) 0.69654(13) 0.07765(8) 0.0267(3) Uani d . . 1
C C12 0.5339(2) 0.83196(15) 0.03844(10) 0.0429(4) Uani d . . 1
H H12A 0.5947 0.8528 -0.0169 0.064 Uiso calc U R 1
H H12B 0.5403 0.8872 0.0758 0.064 Uiso calc U R 1
H H12C 0.4184 0.8427 0.0313 0.064 Uiso calc U R 1
C C13 0.7943(2) 0.67581(17) 0.07991(10) 0.0373(4) Uani d . . 1
H H13A 0.8475 0.6921 0.022 0.056 Uiso calc U R 1
H H13B 0.8418 0.5895 0.1061 0.056 Uiso calc U R 1
H H13C 0.8118 0.7326 0.1131 0.056 Uiso calc U R 1
C C14 0.5849(2) 0.60949(15) 0.02281(9) 0.0343(3) Uani d . . 1
H H14A 0.4676 0.6262 0.0171 0.051 Uiso calc U R 1
H H14B 0.6262 0.5226 0.0499 0.051 Uiso calc U R 1
H H14C 0.6456 0.6243 -0.0334 0.051 Uiso calc U R 1
C C15 0.72282(15) 0.24675(11) 0.43644(8) 0.0205(2) Uani d . . 1
C C16 0.57515(17) 0.34345(15) 0.47215(9) 0.0322(3) Uani d . . 1
H H16A 0.5046 0.3877 0.4273 0.048 Uiso calc U R 1
H H16B 0.6152 0.4032 0.4929 0.048 Uiso calc U R 1
H H16C 0.5119 0.3008 0.5189 0.048 Uiso calc U R 1
C C17 0.83062(19) 0.17746(14) 0.50772(9) 0.0300(3) Uani d . . 1
H H17A 0.7644 0.1389 0.5552 0.045 Uiso calc U R 1
H H17B 0.8746 0.2365 0.5269 0.045 Uiso calc U R 1
H H17C 0.9218 0.1127 0.4866 0.045 Uiso calc U R 1
C C18 0.6582(2) 0.15527(15) 0.40293(10) 0.0339(3) Uani d . . 1
H H18A 0.7512 0.0913 0.3823 0.051 Uiso calc U R 1
H H18B 0.5921 0.2004 0.3564 0.051 Uiso calc U R 1
H H18C 0.5899 0.1156 0.4487 0.051 Uiso calc U R 1
C C19 1.03636(15) 0.25414(12) 0.30809(8) 0.0213(2) Uani d . . 1
C C20 1.16607(17) 0.22833(16) 0.37016(10) 0.0330(3) Uani d . . 1
H H20A 1.1356 0.1745 0.4225 0.05 Uiso calc U R 1
H H20B 1.171 0.3073 0.3833 0.05 Uiso calc U R 1
H H20C 1.274 0.1868 0.3441 0.05 Uiso calc U R 1
C C21 1.03182(18) 0.13039(13) 0.28615(9) 0.0297(3) Uani d . . 1
H H21A 0.9399 0.1449 0.2529 0.045 Uiso calc U R 1
H H21B 1.0173 0.0712 0.3385 0.045 Uiso calc U R 1
H H21C 1.1353 0.0961 0.253 0.045 Uiso calc U R 1
C C22 1.08580(17) 0.34096(15) 0.22772(9) 0.0300(3) Uani d . . 1
H H22A 1.1976 0.3029 0.2042 0.045 Uiso calc U R 1
H H22B 1.0822 0.4212 0.242 0.045 Uiso calc U R 1
H H22C 1.0092 0.354 0.1858 0.045 Uiso calc U R 1
C C23 0.66910(14) 0.24649(11) 0.16440(7) 0.0174(2) Uani d . . 1
C C24 0.80932(16) 0.25478(12) 0.10733(8) 0.0226(2) Uani d . . 1
H H24 0.8383 0.3319 0.0912 0.027 Uiso calc U R 1
C C25 0.90632(18) 0.15144(14) 0.07415(8) 0.0277(3) Uani d . . 1
H H25 1.0023 0.1581 0.0365 0.033 Uiso calc U R 1
C C26 0.86442(19) 0.03874(13) 0.09543(8) 0.0292(3) Uani d . . 1
H H26 0.9317 -0.032 0.0731 0.035 Uiso calc U R 1
C C27 0.72336(19) 0.03041(12) 0.14968(8) 0.0281(3) Uani d . . 1
H H27 0.6924 -0.046 0.1635 0.034 Uiso calc U R 1
C C28 0.62689(17) 0.13250(12) 0.18398(8) 0.0228(2) Uani d . . 1
H H28 0.5308 0.1251 0.2213 0.027 Uiso calc U R 1
O O1 0.56331(12) 0.76913(8) 0.22900(6) 0.02485(19) Uani d . . 1
O O2 0.88453(10) 0.42616(8) 0.40565(5) 0.01948(16) Uani d . . 1
P P1 0.52805(4) 0.65596(3) 0.19089(2) 0.01781(6) Uani d . . 1
P P2 0.82802(3) 0.34248(3) 0.34922(2) 0.01451(5) Uani d . . 1
S S1 0.53921(4) 0.37449(3) 0.20770(2) 0.02044(6) Uani d . . 1

loop_
_atom_site_aniso_label
_atom_site_aniso_U_11
_atom_site_aniso_U_22
_atom_site_aniso_U_33
_atom_site_aniso_U_12
_atom_site_aniso_U_13
_atom_site_aniso_U_23
Ni1 0.01595(6) 0.01046(6) 0.01435(7) -0.00300(5) -0.00531(5) -0.00179(5)
C1 0.0194(5) 0.0138(5) 0.0147(5) -0.0045(4) -0.0048(4) -0.0023(4)
C2 0.0181(5) 0.0138(5) 0.0166(5) -0.0024(4) -0.0046(4) -0.0030(4)
C3 0.0231(5) 0.0201(6) 0.0185(5) -0.0040(4) -0.0086(4) -0.0052(4)
C4 0.0285(6) 0.0175(5) 0.0209(5) -0.0069(5) -0.0093(4) -0.0059(4)
C5 0.0318(6) 0.0134(5) 0.0219(6) -0.0057(5) -0.0094(5) -0.0036(4)
C6 0.0245(5) 0.0149(5) 0.0170(5) -0.0053(4) -0.0095(4) -0.0010(4)
C7 0.0239(6) 0.0227(6) 0.0406(8) 0.0029(5) -0.0137(6) -0.0078(6)
C8 0.0390(9) 0.0286(8) 0.0860(15) 0.0118(7) -0.0259(9) -0.0189(9)
C9 0.0267(7) 0.0481(10) 0.0401(9) -0.0005(7) 0.0015(6) -0.0143(8)
C10 0.0302(7) 0.0345(8) 0.0502(9) -0.0070(6) -0.0225(7) -0.0041(7)
C11 0.0434(8) 0.0213(6) 0.0196(6) -0.0151(6) -0.0140(5) 0.0042(5)
C12 0.0761(12) 0.0239(7) 0.0330(8) -0.0178(8) -0.0289(8) 0.0095(6)
C13 0.0416(8) 0.0449(9) 0.0298(7) -0.0245(7) -0.0021(6) 0.0002(7)
C14 0.0570(10) 0.0313(8) 0.0207(6) -0.0176(7) -0.0115(6) -0.0036(6)
C15 0.0242(5) 0.0163(5) 0.0179(5) -0.0034(4) -0.0020(4) 0.0010(4)
C16 0.0265(6) 0.0328(8) 0.0278(7) -0.0008(6) 0.0053(5) -0.0004(6)
C17 0.0389(7) 0.0239(7) 0.0213(6) -0.0019(6) -0.0078(5) 0.0035(5)
C18 0.0481(9) 0.0296(7) 0.0292(7) -0.0228(7) -0.0053(6) 0.0018(6)
C19 0.0184(5) 0.0229(6) 0.0208(5) 0.0016(4) -0.0049(4) -0.0072(5)
C20 0.0211(6) 0.0435(9) 0.0325(7) 0.0050(6) -0.0107(5) -0.0149(7)
C21 0.0347(7) 0.0222(6) 0.0286(7) 0.0049(5) -0.0076(5) -0.0104(5)
C22 0.0228(6) 0.0386(8) 0.0278(7) -0.0090(6) 0.0012(5) -0.0060(6)
C23 0.0242(5) 0.0144(5) 0.0159(5) -0.0062(4) -0.0071(4) -0.0024(4)
C24 0.0281(6) 0.0222(6) 0.0206(6) -0.0121(5) -0.0045(5) -0.0018(5)
C25 0.0328(7) 0.0305(7) 0.0209(6) -0.0099(6) 0.0008(5) -0.0079(5)
C26 0.0435(8) 0.0228(6) 0.0205(6) -0.0043(6) -0.0023(5) -0.0084(5)
C27 0.0477(8) 0.0173(6) 0.0219(6) -0.0129(6) -0.0019(6) -0.0046(5)
C28 0.0330(6) 0.0183(6) 0.0196(5) -0.0111(5) -0.0020(5) -0.0034(5)
O1 0.0400(5) 0.0124(4) 0.0258(4) -0.0048(4) -0.0218(4) -0.0003(3)
O2 0.0245(4) 0.0141(4) 0.0204(4) 0.0001(3) -0.0120(3) -0.0041(3)
P1 0.02408(14) 0.01175(13) 0.01974(14) -0.00381(11) -0.01204(11) -0.00118(11)
P2 0.01646(12) 0.01184(12) 0.01466(12) -0.00104(10) -0.00456(10) -0.00254(10)
S1 0.02001(13) 0.01634(13) 0.02836(15) -0.00450(10) -0.00855(11) -0.00701(11)

loop_
_atom_type_symbol
_atom_type_description
_atom_type_scat_dispersion_real
_atom_type_scat_dispersion_imag
_atom_type_scat_source
C C 0.0033 0.0016 'International Tables Vol C Tables 4.2.6.8 and 6.1.1.4'
H H 0.0000 0.0000 'International Tables Vol C Tables 4.2.6.8 and 6.1.1.4'
O O 0.0106 0.0060 'International Tables Vol C Tables 4.2.6.8 and 6.1.1.4'
P P 0.1023 0.0942 'International Tables Vol C Tables 4.2.6.8 and 6.1.1.4'
S S 0.1246 0.1234 'International Tables Vol C Tables 4.2.6.8 and 6.1.1.4'
Ni Ni 0.3393 1.1124 'International Tables Vol C Tables 4.2.6.8 and 6.1.1.4'

loop_
_geom_angle_atom_site_label_1
_geom_angle_atom_site_label_2
_geom_angle_atom_site_label_3
_geom_angle
C1 Ni1 P1 81.93(4)
C1 Ni1 P2 81.91(4)
P1 Ni1 P2 163.811(13)
C1 Ni1 S1 166.65(4)
P1 Ni1 S1 90.672(12)
P2 Ni1 S1 105.359(13)
C6 C1 C2 114.94(10)
C6 C1 Ni1 122.35(8)
C2 C1 Ni1 122.58(8)
O2 C2 C3 119.05(10)
O2 C2 C1 117.35(10)
C3 C2 C1 123.59(11)
C2 C3 C4 118.43(11)
C3 C4 C5 120.92(11)
C6 C5 C4 118.09(11)
O1 C6 C5 118.59(11)
O1 C6 C1 117.38(10)
C5 C6 C1 124.03(11)
C10 C7 C9 109.06(13)
C10 C7 C8 109.44(12)
C9 C7 C8 108.69(14)
C10 C7 P1 112.74(11)
C9 C7 P1 105.08(9)
C8 C7 P1 111.66(11)
C12 C11 C13 109.62(12)
C12 C11 C14 109.31(11)
C13 C11 C14 108.48(13)
C12 C11 P1 112.86(11)
C13 C11 P1 104.21(9)
C14 C11 P1 112.16(9)
C17 C15 C18 110.38(11)
C17 C15 C16 108.70(11)
C18 C15 C16 108.84(12)
C17 C15 P2 113.14(9)
C18 C15 P2 111.65(9)
C16 C15 P2 103.83(9)
C21 C19 C22 110.26(11)
C21 C19 C20 109.26(11)
C22 C19 C20 108.07(11)
C21 C19 P2 111.70(9)
C22 C19 P2 104.59(9)
C20 C19 P2 112.81(9)
C28 C23 C24 117.87(11)
C28 C23 S1 119.06(9)
C24 C23 S1 122.98(9)
C25 C24 C23 120.69(12)
C26 C25 C24 120.64(13)
C27 C26 C25 119.20(13)
C26 C27 C28 120.61(12)
C27 C28 C23 120.94(12)
C6 O1 P1 112.32(7)
C2 O2 P2 113.57(7)
O1 P1 C11 99.54(5)
O1 P1 C7 99.78(6)
C11 P1 C7 114.15(7)
O1 P1 Ni1 105.91(3)
C11 P1 Ni1 115.85(5)
C7 P1 Ni1 117.79(5)
O2 P2 C15 99.44(5)
O2 P2 C19 99.08(5)
C15 P2 C19 113.35(6)
O2 P2 Ni1 104.45(3)
C15 P2 Ni1 115.62(4)
C19 P2 Ni1 120.25(4)
C23 S1 Ni1 115.49(4)

loop_
_geom_bond_atom_site_label_1
_geom_bond_atom_site_label_2
_geom_bond_distance
Ni1 C1 1.8998(11)
Ni1 P1 2.1750(3)
Ni1 P2 2.2160(3)
Ni1 S1 2.2241(3)
C1 C6 1.3969(16)
C1 C2 1.3992(15)
C2 O2 1.3865(14)
C2 C3 1.3891(16)
C3 C4 1.3890(17)
C4 C5 1.3917(17)
C5 C6 1.3872(16)
C6 O1 1.3891(14)
C7 C10 1.536(2)
C7 C9 1.537(2)
C7 C8 1.537(2)
C7 P1 1.8708(14)
C11 C12 1.529(2)
C11 C13 1.535(2)
C11 C14 1.5397(19)
C11 P1 1.8652(14)
C15 C17 1.5335(18)
C15 C18 1.5330(19)
C15 C16 1.5427(19)
C15 P2 1.8650(12)
C19 C21 1.5361(19)
C19 C22 1.5370(19)
C19 C20 1.5426(17)
C19 P2 1.8705(12)
C23 C28 1.4008(17)
C23 C24 1.4015(17)
C23 S1 1.7633(12)
C24 C25 1.3892(19)
C25 C26 1.386(2)
C26 C27 1.385(2)
C27 C28 1.3858(19)
O1 P1 1.6592(9)
O2 P2 1.6608(8)
